data_4119614
loop_
_publ_author_name
'Yukiko Hayashi'
'Stefano Santoro'
'Yuki Azuma'
'Fahmi Himo'
'Takashi Ohshima'
'Kazushi Mashima'

_publ_section_title
;
 Enzyme-Like Catalysis via Ternary Complex Mechanism: Alkoxy-Bridged
 Dinuclear Cobalt Complex Mediates Chemoselective O-Esterification over
 N-Amidation
;
_journal_name_full 'Journal of the American Chemical Society'
_journal_page_first 6192
_journal_page_last 6199
_journal_paper_doi 10.1021/ja400367h
_journal_volume 135
_journal_year 2013
_chemical_formula_moiety 'C37 H42 Co N4 O4'
_chemical_formula_sum 'C37 H42 Co N4 O4'
_chemical_formula_weight 665.70
_space_group_IT_number 15
_symmetry_cell_setting monoclinic
_symmetry_Int_Tables_number 15
_symmetry_space_group_name_Hall '-C 2yc'
_symmetry_space_group_name_H-M 'C 1 2/c 1'
_atom_sites_solution_hydrogens geom
_atom_sites_solution_primary direct
_atom_sites_solution_secondary difmap
_cell_angle_alpha 90.0000
_cell_angle_beta 94.605(5)
_cell_angle_gamma 90.0000
_cell_formula_units_Z 4
_cell_length_a 12.0528(13)
_cell_length_b 15.1077(15)
_cell_length_c 18.2869(16)
_cell_measurement_reflns_used 4071
_cell_measurement_temperature 113
_cell_measurement_theta_max 27.49
_cell_measurement_theta_min 3.01
_cell_volume 3319.1(6)
_computing_cell_refinement CrystalClear
_computing_data_collection 'CrystalClear (Rigaku Inc., 2007)'
_computing_data_reduction CrystalClear
_computing_molecular_graphics 'CrystalStructure 4.0'
_computing_publication_material 'CrystalStructure 4.0 (Rigaku, 2010)'
_computing_structure_refinement 'SHELXL97 (Sheldrick, 2008)'
_computing_structure_solution 'SIR92 (Altomare, et al., 1994)'
_diffrn_ambient_temperature 113
_diffrn_detector_area_resol_mean 7.314
_diffrn_measured_fraction_theta_full 0.986
_diffrn_measured_fraction_theta_max 0.986
_diffrn_measurement_device_type 'Rigaku Mercury70'
_diffrn_measurement_method \w
_diffrn_radiation_type 'Mo K\a'
_diffrn_radiation_wavelength 0.71075
_diffrn_reflns_av_R_equivalents 0.0487
_diffrn_reflns_limit_h_max 15
_diffrn_reflns_limit_h_min -15
_diffrn_reflns_limit_k_max 19
_diffrn_reflns_limit_k_min -18
_diffrn_reflns_limit_l_max 23
_diffrn_reflns_limit_l_min -23
_diffrn_reflns_number 15683
_diffrn_reflns_theta_full 27.61
_diffrn_reflns_theta_max 27.60
_diffrn_standards_number 0
_exptl_absorpt_coefficient_mu 0.563
_exptl_absorpt_correction_T_max 0.874
_exptl_absorpt_correction_T_min 0.829
_exptl_absorpt_correction_type multi-scan
_exptl_absorpt_process_details 'REQAB (Rigaku, 1998)'
_exptl_crystal_colour orange
_exptl_crystal_density_diffrn 1.332
_exptl_crystal_description block
_exptl_crystal_F_000 1404.00
_exptl_crystal_size_max 0.260
_exptl_crystal_size_mid 0.260
_exptl_crystal_size_min 0.240
_refine_diff_density_max 0.630
_refine_diff_density_min -0.420
_refine_ls_extinction_method none
_refine_ls_goodness_of_fit_ref 1.093
_refine_ls_hydrogen_treatment constr
_refine_ls_number_parameters 247
_refine_ls_number_reflns 3816
_refine_ls_number_restraints 0
_refine_ls_R_factor_gt 0.0425
_refine_ls_shift/su_max 0.000
_refine_ls_structure_factor_coef Fsqd
_refine_ls_weighting_details 'w = 1/[\s^2^(Fo^2^)+(0.0500P)^2^+2.9436P] where P=(Fo^2^+2Fc^2^)/3'
_refine_ls_weighting_scheme calc
_refine_ls_wR_factor_ref 0.1116
_reflns_number_gt 3126
_reflns_number_total 3816
_reflns_threshold_expression F^2^>2.0\s(F^2^)
_cod_data_source_file ja400367h_si_001.cif
_cod_data_source_block Co-piv-bpy_1000eq
_cod_database_code 4119614

loop_
_symmetry_equiv_pos_site_id
_symmetry_equiv_pos_as_xyz
1 +X,+Y,+Z
2 -X,+Y,1/2-Z
3 -X,-Y,-Z
4 +X,-Y,1/2+Z
5 1/2+X,1/2+Y,+Z
6 1/2-X,1/2+Y,1/2-Z
7 1/2-X,1/2-Y,-Z
8 1/2+X,1/2-Y,1/2+Z

loop_
_atom_site_label
_atom_site_type_symbol
_atom_site_fract_x
_atom_site_fract_y
_atom_site_fract_z
_atom_site_U_iso_or_equiv
_atom_site_adp_type
_atom_site_occupancy
_atom_site_symmetry_multiplicity
_atom_site_calc_flag
_atom_site_refinement_flags
Co1 Co 0.5000 0.08284(2) 0.7500 0.01879(13) Uani 1.0 4 d .
O1 O 0.59007(12) 0.17410(10) 0.69895(8) 0.0256(4) Uani 1.0 8 d .
O2 O 0.62118(13) 0.13751(10) 0.58381(8) 0.0309(4) Uani 1.0 8 d .
N1 N 0.63265(13) 0.07377(11) 0.83575(9) 0.0197(4) Uani 1.0 8 d .
N2 N 0.44976(13) -0.02163(11) 0.81952(9) 0.0197(4) Uani 1.0 8 d .
C1 C 0.72669(17) 0.12138(14) 0.83810(11) 0.0228(5) Uani 1.0 8 d .
C2 C 0.80916(17) 0.11492(14) 0.89523(12) 0.0251(5) Uani 1.0 8 d .
C3 C 0.79269(17) 0.05767(15) 0.95248(12) 0.0265(5) Uani 1.0 8 d .
C4 C 0.69630(16) 0.00753(14) 0.95071(11) 0.0232(5) Uani 1.0 8 d .
C5 C 0.61816(16) 0.01654(13) 0.89093(10) 0.0189(4) Uani 1.0 8 d .
C6 C 0.51423(16) -0.03682(13) 0.88194(10) 0.0189(4) Uani 1.0 8 d .
C7 C 0.48583(17) -0.09873(14) 0.93340(12) 0.0241(5) Uani 1.0 8 d .
C8 C 0.38813(18) -0.14638(15) 0.91945(12) 0.0276(5) Uani 1.0 8 d .
C9 C 0.32233(18) -0.13170(14) 0.85528(12) 0.0277(5) Uani 1.0 8 d .
C10 C 0.35606(17) -0.06849(14) 0.80702(12) 0.0242(5) Uani 1.0 8 d .
C11 C 0.60079(16) 0.19190(14) 0.63136(11) 0.0214(5) Uani 1.0 8 d .
C12 C 0.58410(17) 0.29059(14) 0.61143(11) 0.0218(5) Uani 1.0 8 d .
C13 C 0.6079(2) 0.31006(15) 0.53256(11) 0.0300(5) Uani 1.0 8 d .
C14 C 0.46260(18) 0.31255(16) 0.62262(13) 0.0338(6) Uani 1.0 8 d .
C15 C 0.66015(19) 0.34687(15) 0.66388(12) 0.0304(5) Uani 1.0 8 d .
C16 C 0.9744(6) 0.0511(4) 0.7347(4) 0.0429(18) Uani 0.5000 8 d .
C17 C 0.8993(8) 0.0815(8) 0.6785(5) 0.0348(18) Uani 0.5000 8 d .
C18 C 0.8898(4) 0.1733(4) 0.6670(3) 0.0416(13) Uani 0.5000 8 d .
C19 C 0.9523(6) 0.2318(5) 0.7098(4) 0.0364(14) Uani 0.5000 8 d .
C20 C 1.0296(5) 0.1999(5) 0.7673(4) 0.0317(14) Uani 0.5000 8 d .
C21 C 1.0410(5) 0.1079(4) 0.7800(3) 0.0347(11) Uani 0.5000 8 d .
C22 C 1.1243(11) 0.0724(12) 0.8425(6) 0.063(4) Uani 0.5000 8 d .
H1 H 0.7373 0.1612 0.7990 0.0274 Uiso 1.0 8 calc R
H2 H 0.8754 0.1490 0.8951 0.0301 Uiso 1.0 8 calc R
H3 H 0.8472 0.0528 0.9928 0.0318 Uiso 1.0 8 calc R
H4 H 0.6838 -0.0322 0.9895 0.0278 Uiso 1.0 8 calc R
H7 H 0.5323 -0.1082 0.9771 0.0289 Uiso 1.0 8 calc R
H8 H 0.3668 -0.1855 0.9555 0.0279 Uiso 1.0 8 calc R
H9 H 0.2555 -0.1642 0.8445 0.0332 Uiso 1.0 8 calc R
H10 H 0.3106 -0.0579 0.7630 0.0291 Uiso 1.0 8 calc R
H13A H 0.6866 0.2984 0.5263 0.0360 Uiso 1.0 8 calc R
H13B H 0.5912 0.3723 0.5213 0.0360 Uiso 1.0 8 calc R
H13C H 0.5614 0.2721 0.4993 0.0360 Uiso 1.0 8 calc R
H14A H 0.4469 0.2973 0.6728 0.0406 Uiso 1.0 8 calc R
H14B H 0.4135 0.2785 0.5878 0.0406 Uiso 1.0 8 calc R
H14C H 0.4497 0.3760 0.6144 0.0406 Uiso 1.0 8 calc R
H15A H 0.6454 0.4097 0.6541 0.0364 Uiso 1.0 8 calc R
H15B H 0.7381 0.3337 0.6565 0.0364 Uiso 1.0 8 calc R
H15C H 0.6456 0.3332 0.7146 0.0364 Uiso 1.0 8 calc R

loop_
_atom_site_aniso_label
_atom_site_aniso_U_11
_atom_site_aniso_U_22
_atom_site_aniso_U_33
_atom_site_aniso_U_12
_atom_site_aniso_U_13
_atom_site_aniso_U_23
Co1 0.0206(2) 0.0181(3) 0.0175(2) 0.0000 0.00038(14) 0.0000
O1 0.0315(8) 0.0255(8) 0.0195(7) -0.0063(7) -0.0001(6) 0.0025(6)
O2 0.0425(10) 0.0249(9) 0.0252(8) 0.0024(7) 0.0010(7) -0.0011(7)
N1 0.0201(8) 0.0201(9) 0.0188(8) -0.0006(7) 0.0008(7) -0.0003(7)
N2 0.0197(8) 0.0194(9) 0.0203(8) -0.0004(7) 0.0023(7) -0.0010(7)
C1 0.0240(10) 0.0209(11) 0.0238(11) -0.0029(8) 0.0032(8) -0.0012(8)
C2 0.0212(10) 0.0245(11) 0.0293(11) -0.0030(9) 0.0003(9) -0.0063(9)
C3 0.0233(10) 0.0302(12) 0.0249(11) 0.0039(9) -0.0053(9) -0.0050(9)
C4 0.0250(10) 0.0231(11) 0.0211(10) 0.0029(8) 0.0001(8) -0.0015(8)
C5 0.0210(9) 0.0176(10) 0.0181(10) 0.0030(8) 0.0016(8) -0.0026(8)
C6 0.0219(10) 0.0164(10) 0.0186(10) 0.0024(8) 0.0026(8) -0.0017(8)
C7 0.0268(11) 0.0233(11) 0.0223(10) 0.0017(9) 0.0025(8) 0.0011(8)
C8 0.0315(12) 0.0228(12) 0.0291(12) -0.0014(9) 0.0071(9) 0.0044(9)
C9 0.0237(10) 0.0241(12) 0.0356(12) -0.0059(9) 0.0037(9) -0.0004(9)
C10 0.0227(10) 0.0249(12) 0.0249(11) -0.0021(9) 0.0008(8) -0.0023(9)
C11 0.0201(10) 0.0236(11) 0.0202(10) -0.0029(8) -0.0010(8) 0.0010(8)
C12 0.0241(10) 0.0213(11) 0.0199(10) -0.0010(8) 0.0016(8) 0.0001(8)
C13 0.0413(13) 0.0259(12) 0.0232(11) -0.0025(10) 0.0044(10) 0.0031(9)
C14 0.0283(12) 0.0369(14) 0.0363(13) 0.0078(10) 0.0024(10) 0.0048(11)
C15 0.0384(13) 0.0251(12) 0.0270(12) -0.0055(10) -0.0008(10) 0.0002(9)
C16 0.054(6) 0.036(3) 0.041(5) -0.004(3) 0.026(4) -0.003(3)
C17 0.025(4) 0.053(4) 0.027(5) -0.012(4) 0.005(4) -0.010(4)
C18 0.028(3) 0.066(4) 0.033(3) 0.006(3) 0.014(2) 0.004(3)
C19 0.038(4) 0.034(4) 0.039(4) 0.008(3) 0.015(3) 0.007(3)
C20 0.022(3) 0.035(4) 0.039(5) -0.005(3) 0.010(3) -0.003(3)
C21 0.031(3) 0.041(4) 0.033(3) 0.002(3) 0.012(3) -0.000(3)
C22 0.052(6) 0.097(8) 0.037(7) 0.022(5) -0.007(5) 0.009(6)

loop_
_atom_type_symbol
_atom_type_description
_atom_type_scat_dispersion_real
_atom_type_scat_dispersion_imag
_atom_type_scat_source
C C 0.0033 0.0016
;
International Tables for Crystallography
(1992, Vol. C, Tables 4.2.6.8 and 6.1.1.4)
;
H H 0.0000 0.0000
;
International Tables for Crystallography
(1992, Vol. C, Table 6.1.1.4)
;
Co Co 0.3494 0.9721
;
International Tables for Crystallography
(1992, Vol. C, Tables 4.2.6.8 and 6.1.1.4)
;
N N 0.0061 0.0033
;
International Tables for Crystallography
(1992, Vol. C, Tables 4.2.6.8 and 6.1.1.4)
;
O O 0.0106 0.0060
;
International Tables for Crystallography
(1992, Vol. C, Tables 4.2.6.8 and 6.1.1.4)
;

loop_
_geom_angle_atom_site_label_1
_geom_angle_atom_site_label_2
_geom_angle_atom_site_label_3
_geom_angle
_geom_angle_publ_flag
_geom_angle_site_symmetry_1
_geom_angle_site_symmetry_3
O1 Co1 O1 94.35(7) yes . 2_656
O1 Co1 N1 89.13(6) yes . .
O1 Co1 N1 95.84(6) yes . 2_656
O1 Co1 N2 163.81(6) yes . .
O1 Co1 N2 92.32(7) yes . 2_656
O1 Co1 N1 95.84(6) yes 2_656 .
O1 Co1 N1 89.13(6) yes 2_656 2_656
O1 Co1 N2 92.32(7) yes 2_656 .
O1 Co1 N2 163.81(6) yes 2_656 2_656
N1 Co1 N1 172.70(7) yes . 2_656
N1 Co1 N2 75.51(6) yes . .
N1 Co1 N2 99.00(7) yes . 2_656
N1 Co1 N2 99.00(7) yes 2_656 .
N1 Co1 N2 75.51(6) yes 2_656 2_656
N2 Co1 N2 85.20(7) yes . 2_656
Co1 O1 C11 133.29(14) yes . .
Co1 N1 C1 124.48(14) yes . .
Co1 N1 C5 116.87(13) yes . .
C1 N1 C5 118.64(17) yes . .
Co1 N2 C6 117.15(13) yes . .
Co1 N2 C10 124.28(14) yes . .
C6 N2 C10 118.44(18) yes . .
N1 C1 C2 122.66(19) yes . .
C1 C2 C3 118.43(19) yes . .
C2 C3 C4 119.66(19) yes . .
C3 C4 C5 118.59(19) yes . .
N1 C5 C4 121.98(18) yes . .
N1 C5 C6 114.99(16) yes . .
C4 C5 C6 123.01(18) yes . .
N2 C6 C5 115.11(17) yes . .
N2 C6 C7 122.12(18) yes . .
C5 C6 C7 122.76(17) yes . .
C6 C7 C8 118.48(19) yes . .
C7 C8 C9 119.6(2) yes . .
C8 C9 C10 118.4(2) yes . .
N2 C10 C9 122.95(19) yes . .
O1 C11 O2 125.5(2) yes . .
O1 C11 C12 114.14(18) yes . .
O2 C11 C12 120.37(18) yes . .
C11 C12 C13 112.30(18) yes . .
C11 C12 C14 106.59(18) yes . .
C11 C12 C15 109.17(17) yes . .
C13 C12 C14 109.88(18) yes . .
C13 C12 C15 109.73(18) yes . .
C14 C12 C15 109.09(18) yes . .
C16 C16 C17 159.5(10) yes 2_756 .
C16 C16 C21 38.0(6) yes 2_756 .
C16 C16 C21 109.5(9) yes 2_756 2_756
C16 C16 C22 166.8(10) yes 2_756 2_756
C17 C16 C21 122.8(7) yes . .
C17 C16 C21 50.7(7) yes . 2_756
C17 C16 C22 9.1(8) yes . 2_756
C21 C16 C21 72.1(6) yes . 2_756
C21 C16 C22 131.7(8) yes . 2_756
C21 C16 C22 59.7(8) yes 2_756 2_756
C16 C17 C18 118.5(8) yes . .
C16 C17 C21 41.1(5) yes . 2_756
C18 C17 C21 77.5(8) yes . 2_756
C17 C18 C19 121.2(6) yes . .
C17 C18 C20 95.9(6) yes . 2_756
C17 C18 C21 41.9(5) yes . 2_756
C17 C18 C22 18.0(6) yes . 2_756
C19 C18 C20 25.6(4) yes . 2_756
C19 C18 C21 79.3(5) yes . 2_756
C19 C18 C22 139.1(7) yes . 2_756
C20 C18 C21 54.1(4) yes 2_756 2_756
C20 C18 C22 113.9(6) yes 2_756 2_756
C21 C18 C22 59.8(6) yes 2_756 2_756
C18 C19 C19 139.3(6) yes . 2_756
C18 C19 C20 120.0(6) yes . .
C18 C19 C20 91.7(9) yes . 2_756
C18 C19 C21 55.3(4) yes . 2_756
C19 C19 C20 20.0(4) yes 2_756 .
C19 C19 C20 47.6(8) yes 2_756 2_756
C19 C19 C21 84.2(4) yes 2_756 2_756
C20 C19 C20 29.6(7) yes . 2_756
C20 C19 C21 64.7(4) yes . 2_756
C20 C19 C21 37.5(7) yes 2_756 2_756
C18 C20 C19 174.8(6) yes 2_756 .
C18 C20 C19 62.7(8) yes 2_756 2_756
C18 C20 C20 161.8(8) yes 2_756 2_756
C18 C20 C21 64.3(4) yes 2_756 .
C18 C20 C21 114.5(5) yes 2_756 2_756
C19 C20 C19 112.4(10) yes . 2_756
C19 C20 C20 20.9(6) yes . 2_756
C19 C20 C21 120.0(6) yes . .
C19 C20 C21 69.8(4) yes . 2_756
C19 C20 C20 129.5(11) yes 2_756 2_756
C19 C20 C21 126.0(10) yes 2_756 .
C19 C20 C21 167.4(10) yes 2_756 2_756
C20 C20 C21 100.0(7) yes 2_756 .
C20 C20 C21 50.2(6) yes 2_756 2_756
C21 C20 C21 50.3(4) yes . 2_756
C16 C21 C16 32.5(5) yes . 2_756
C16 C21 C17 120.5(9) yes . 2_756
C16 C21 C18 176.9(6) yes . 2_756
C16 C21 C19 133.3(5) yes . 2_756
C16 C21 C20 117.5(5) yes . .
C16 C21 C20 87.8(4) yes . 2_756
C16 C21 C21 37.8(4) yes . 2_756
C16 C21 C22 122.0(8) yes . .
C16 C21 C17 88.2(9) yes 2_756 2_756
C16 C21 C18 148.8(7) yes 2_756 2_756
C16 C21 C19 165.7(7) yes 2_756 2_756
C16 C21 C20 149.3(7) yes 2_756 .
C16 C21 C20 120.2(6) yes 2_756 2_756
C16 C21 C21 70.1(6) yes 2_756 2_756
C16 C21 C22 89.8(9) yes 2_756 .
C17 C21 C18 60.6(7) yes 2_756 2_756
C17 C21 C19 106.1(8) yes 2_756 2_756
C17 C21 C20 122.0(8) yes 2_756 .
C17 C21 C20 151.6(8) yes 2_756 2_756
C17 C21 C21 158.3(9) yes 2_756 2_756
C17 C21 C22 2.7(8) yes 2_756 .
C18 C21 C19 45.5(4) yes 2_756 2_756
C18 C21 C20 61.6(4) yes 2_756 .
C18 C21 C20 91.0(4) yes 2_756 2_756
C18 C21 C21 141.1(6) yes 2_756 2_756
C18 C21 C22 59.0(7) yes 2_756 .
C19 C21 C20 16.6(4) yes 2_756 .
C19 C21 C20 45.5(3) yes 2_756 2_756
C19 C21 C21 95.6(5) yes 2_756 2_756
C19 C21 C22 104.5(7) yes 2_756 .
C20 C21 C20 29.8(4) yes . 2_756
C20 C21 C21 79.6(5) yes . 2_756
C20 C21 C22 120.5(8) yes . .
C20 C21 C21 50.1(4) yes 2_756 2_756
C20 C21 C22 150.0(8) yes 2_756 .
C21 C21 C22 159.8(8) yes 2_756 .
C16 C22 C18 91.6(7) yes 2_756 2_756
C16 C22 C21 30.5(4) yes 2_756 .
C18 C22 C21 61.1(7) yes 2_756 .
N1 C1 H1 118.662 no . .
C2 C1 H1 118.674 no . .
C1 C2 H2 120.789 no . .
C3 C2 H2 120.778 no . .
C2 C3 H3 120.167 no . .
C4 C3 H3 120.171 no . .
C3 C4 H4 120.705 no . .
C5 C4 H4 120.707 no . .
C6 C7 H7 120.759 no . .
C8 C7 H7 120.757 no . .
C7 C8 H8 118.415 no . .
C9 C8 H8 121.852 no . .
C8 C9 H9 120.821 no . .
C10 C9 H9 120.820 no . .
N2 C10 H10 118.522 no . .
C9 C10 H10 118.526 no . .
C12 C13 H13A 109.472 no . .
C12 C13 H13B 109.471 no . .
C12 C13 H13C 109.475 no . .
H13A C13 H13B 109.468 no . .
H13A C13 H13C 109.470 no . .
H13B C13 H13C 109.470 no . .
C12 C14 H14A 109.466 no . .
C12 C14 H14B 109.472 no . .
C12 C14 H14C 109.475 no . .
H14A C14 H14B 109.469 no . .
H14A C14 H14C 109.471 no . .
H14B C14 H14C 109.473 no . .
C12 C15 H15A 109.465 no . .
C12 C15 H15B 109.470 no . .
C12 C15 H15C 109.469 no . .
H15A C15 H15B 109.473 no . .
H15A C15 H15C 109.473 no . .
H15B C15 H15C 109.478 no . .

loop_
_geom_bond_atom_site_label_1
_geom_bond_atom_site_label_2
_geom_bond_distance
_geom_bond_publ_flag
_geom_bond_site_symmetry_2
Co1 O1 2.0282(16) yes .
Co1 O1 2.0282(16) yes 2_656
Co1 N1 2.1521(16) yes .
Co1 N1 2.1521(16) yes 2_656
Co1 N2 2.1442(17) yes .
Co1 N2 2.1442(17) yes 2_656
O1 C11 1.282(3) yes .
O2 C11 1.235(3) yes .
N1 C1 1.340(3) yes .
N1 C5 1.351(3) yes .
N2 C6 1.348(3) yes .
N2 C10 1.337(3) yes .
C1 C2 1.386(3) yes .
C2 C3 1.385(4) yes .
C3 C4 1.385(3) yes .
C4 C5 1.391(3) yes .
C5 C6 1.488(3) yes .
C6 C7 1.389(3) yes .
C7 C8 1.386(3) yes .
C8 C9 1.380(3) yes .
C9 C10 1.383(3) yes .
C11 C12 1.544(3) yes .
C12 C13 1.522(3) yes .
C12 C14 1.531(3) yes .
C12 C15 1.530(3) yes .
C16 C16 0.799(9) yes 2_756
C16 C17 1.391(11) yes .
C16 C21 1.401(9) yes .
C16 C21 0.914(9) yes 2_756
C16 C22 1.801(14) yes 2_756
C17 C18 1.406(14) yes .
C17 C21 1.078(11) yes 2_756
C18 C19 1.366(9) yes .
C18 C20 1.536(8) yes 2_756
C18 C21 1.575(8) yes 2_756
C18 C22 1.542(19) yes 2_756
C19 C19 1.793(9) yes 2_756
C19 C20 1.432(9) yes .
C19 C20 0.663(10) yes 2_756
C19 C21 1.882(9) yes 2_756
C20 C20 0.916(9) yes 2_756
C20 C21 1.415(9) yes .
C20 C21 1.814(9) yes 2_756
C21 C21 1.418(8) yes 2_756
C21 C22 1.555(14) yes .
C1 H1 0.950 no .
C2 H2 0.950 no .
C3 H3 0.950 no .
C4 H4 0.950 no .
C7 H7 0.950 no .
C8 H8 0.937 no .
C9 H9 0.950 no .
C10 H10 0.950 no .
C13 H13A 0.980 no .
C13 H13B 0.980 no .
C13 H13C 0.980 no .
C14 H14A 0.980 no .
C14 H14B 0.980 no .
C14 H14C 0.980 no .
C15 H15A 0.980 no .
C15 H15B 0.980 no .
C15 H15C 0.980 no .

loop_
_geom_contact_atom_site_label_1
_geom_contact_atom_site_label_2
_geom_contact_distance
_geom_contact_publ_flag
_geom_contact_site_symmetry_2
Co1 O2 3.5727(16) no .
Co1 O2 3.5727(16) no 2_656
Co1 C1 3.113(2) no 2_656
Co1 C5 3.0140(19) no 2_656
Co1 C6 3.0087(19) no 2_656
Co1 C10 3.101(3) no 2_656
Co1 C11 3.053(2) no 2_656
O1 C1 3.025(3) no .
O1 C14 2.888(3) no .
O1 C15 2.833(3) no .
O2 N2 3.143(3) no 2_656
O2 C5 3.477(3) no 2_656
O2 C6 3.187(3) no 2_656
O2 C13 2.770(3) no .
O2 C14 3.372(3) no .
O2 C15 3.501(3) no .
N1 C3 2.770(3) no .
N1 C10 3.393(3) no 2_656
N1 C11 3.426(3) no 2_656
N2 C8 2.768(3) no .
N2 C10 3.493(3) no 2_656
N2 C11 3.417(3) no 2_656
C1 C4 2.730(3) no .
C2 C5 2.736(3) no .
C4 C7 2.997(3) no .
C6 C9 2.731(3) no .
C7 C10 2.723(3) no .
C17 C17 3.420(12) no 2_756
C17 C19 3.455(12) no 2_756
O2 C4 3.450(3) no 4_554
O2 C7 3.138(3) no 4_554
O2 C18 3.507(5) no .
O2 C22 3.395(13) no 2_756
C3 C8 3.585(4) no 3_657
C4 O2 3.450(3) no 4_555
C4 C7 3.458(3) no 3_657
C4 C8 3.385(3) no 3_657
C7 O2 3.138(3) no 4_555
C7 C4 3.458(3) no 3_657
C8 C3 3.585(4) no 3_657
C8 C4 3.385(3) no 3_657
C9 C14 3.590(4) no 6_546
C11 C18 3.503(6) no .
C14 C9 3.590(4) no 6_556
C18 O2 3.507(5) no .
C18 C11 3.503(6) no .
C22 O2 3.395(13) no 2_756
Co1 H1 3.1576 no .
Co1 H1 3.1576 no 2_656
Co1 H10 3.1426 no .
Co1 H10 3.1426 no 2_656
Co1 H14A 3.5706 no .
Co1 H14A 3.5706 no 2_656
O1 H1 2.4524 no .
O1 H14A 2.5567 no .
O1 H14A 3.0537 no 2_656
O1 H14B 3.2335 no .
O1 H15B 3.1334 no .
O1 H15C 2.5061 no .
O2 H13A 2.7868 no .
O2 H13C 2.6197 no .
O2 H14B 3.2919 no .
O2 H15B 3.4978 no .
N1 H2 3.2434 no .
N1 H4 3.2509 no .
N1 H10 2.8081 no 2_656
N1 H14A 3.5097 no 2_656
N1 H14B 3.4579 no 2_656
N2 H7 3.2480 no .
N2 H9 3.2405 no .
N2 H10 3.4090 no 2_656
C1 H3 3.2440 no .
C1 H10 3.2900 no 2_656
C1 H14A 3.3776 no 2_656
C1 H14B 3.2704 no 2_656
C2 H4 3.2573 no .
C3 H1 3.2348 no .
C4 H2 3.2578 no .
C4 H7 2.7114 no .
C5 H1 3.1696 no .
C5 H3 3.2504 no .
C5 H7 2.7149 no .
C5 H10 3.2118 no 2_656
C6 H4 2.7214 no .
C6 H8 3.2251 no .
C6 H10 3.1619 no .
C6 H10 3.5334 no 2_656
C7 H4 2.7138 no .
C7 H9 3.2558 no .
C8 H10 3.2271 no .
C9 H7 3.2545 no .
C10 H8 3.2342 no .
C11 H1 3.3931 no .
C11 H13A 2.7686 no .
C11 H13B 3.3845 no .
C11 H13C 2.7099 no .
C11 H14A 2.6031 no .
C11 H14B 2.6746 no .
C11 H14C 3.3248 no .
C11 H15A 3.3550 no .
C11 H15B 2.7230 no .
C11 H15C 2.6531 no .
C13 H14A 3.3445 no .
C13 H14B 2.6679 no .
C13 H14C 2.7073 no .
C13 H15A 2.6922 no .
C13 H15B 2.6750 no .
C13 H15C 3.3424 no .
C14 H13A 3.3465 no .
C14 H13B 2.6666 no .
C14 H13C 2.7040 no .
C14 H15A 2.6719 no .
C14 H15B 3.3437 no .
C14 H15C 2.6831 no .
C14 H15C 3.3586 no 2_656
C15 H13A 2.6635 no .
C15 H13B 2.7000 no .
C15 H13C 3.3440 no .
C15 H14A 2.6954 no .
C15 H14A 3.4293 no 2_656
C15 H14B 3.3432 no .
C15 H14C 2.6605 no .
H1 H2 2.3287 no .
H1 H10 3.5310 no 2_656
H1 H14A 3.0985 no 2_656
H1 H14B 3.3667 no 2_656
H1 H15C 3.1762 no .
H2 H3 2.3481 no .
H3 H4 2.3476 no .
H4 H7 2.1540 no .
H7 H8 2.3187 no .
H8 H9 2.3627 no .
H9 H10 2.3238 no .
H13A H14B 3.5750 no .
H13A H14C 3.5864 no .
H13A H15A 2.9528 no .
H13A H15B 2.4698 no .
H13A H15C 3.5569 no .
H13B H14A 3.5727 no .
H13B H14B 2.9136 no .
H13B H14C 2.5058 no .
H13B H15A 2.5276 no .
H13B H15B 2.9813 no .
H13B H15C 3.5926 no .
H13C H14A 3.5816 no .
H13C H14B 2.5037 no .
H13C H14C 3.0278 no .
H13C H15A 3.5927 no .
H13C H15B 3.5623 no .
H14A H14A 3.0044 no 2_656
H14A H15A 2.9775 no .
H14A H15B 3.5889 no .
H14A H15C 2.5150 no .
H14A H15C 2.4783 no 2_656
H14B H15A 3.5596 no .
H14B H15C 3.5847 no .
H14C H15A 2.4655 no .
H14C H15B 3.5573 no .
H14C H15C 2.9422 no .
H14C H15C 3.4761 no 2_656
O2 H4 2.5073 no 4_554
O2 H7 2.1937 no 4_554
O2 H13A 3.3334 no 7_656
C1 H9 3.2591 no 5_555
C1 H15A 3.5475 no 6_646
C2 H8 3.2652 no 5_555
C2 H9 3.5095 no 5_555
C2 H15A 3.2865 no 6_646
C3 H8 3.2826 no 3_657
C3 H13B 3.1505 no 6_646
C3 H14C 3.5294 no 8_555
C3 H15A 3.0954 no 6_646
C4 H7 3.4970 no 3_657
C4 H8 3.3107 no 3_657
C4 H13A 3.4724 no 6_646
C4 H13B 3.2845 no 6_646
C4 H15A 3.1749 no 6_646
C4 H15B 3.4086 no 6_646
C5 H7 3.4247 no 3_657
C5 H15A 3.4316 no 6_646
C5 H15B 3.4102 no 6_646
C6 H7 3.4623 no 3_657
C7 H4 3.2468 no 3_657
C7 H7 3.5433 no 3_657
C7 H13C 2.9933 no 4_555
C8 H2 3.1257 no 5_445
C8 H4 3.3214 no 3_657
C8 H13C 3.0992 no 4_555
C9 H1 3.4254 no 5_445
C9 H2 3.4416 no 5_445
C9 H14A 3.4169 no 6_546
C9 H14B 3.3883 no 6_546
C9 H14C 3.3704 no 6_546
C9 H15C 3.2485 no 5_445
C10 H15B 3.3396 no 5_445
C10 H15C 3.2869 no 5_445
C11 H7 3.1399 no 4_554
C13 H4 3.5083 no 6_656
C13 H7 3.3179 no 4_554
C13 H13A 3.2257 no 7_656
C14 H3 3.3439 no 8_454
C14 H9 2.7658 no 6_556
C15 H9 3.4137 no 5_555
C15 H10 2.8491 no 5_555
C16 H1 3.5859 no .
C16 H2 3.5746 no .
C16 H2 3.4334 no 2_756
C16 H14C 3.4379 no 5_545
C16 H15A 3.3870 no 5_545
C16 H15A 3.3549 no 6_646
C17 H1 3.2875 no .
C17 H2 3.2879 no 2_756
C17 H10 3.5235 no 2_656
C17 H14C 3.3917 no 5_545
C18 H1 3.1549 no .
C18 H2 3.1545 no 2_756
C18 H13B 3.5371 no 7_656
C18 H13C 3.2498 no 7_656
C18 H15B 3.0322 no .
C19 H1 3.3462 no .
C19 H2 3.1934 no 2_756
C19 H15B 3.0948 no .
C20 H1 3.2032 no 2_756
C20 H2 3.1939 no .
C20 H2 3.3579 no 2_756
C21 H1 3.2400 no 2_756
C21 H2 3.0778 no .
C21 H2 3.4891 no 2_756
C22 H1 3.4607 no 2_756
C22 H2 3.4243 no .
C22 H3 3.5497 no 3_757
C22 H10 3.3992 no 1_655
C22 H13B 3.4282 no 8_555
C22 H14C 3.2149 no 6_646
H1 C9 3.4254 no 5_555
H1 C16 3.5859 no .
H1 C17 3.2875 no .
H1 C18 3.1549 no .
H1 C19 3.3462 no .
H1 C20 3.2032 no 2_756
H1 C21 3.2400 no 2_756
H1 C22 3.4607 no 2_756
H1 H9 2.7699 no 5_555
H2 C8 3.1257 no 5_555
H2 C9 3.4416 no 5_555
H2 C16 3.5746 no .
H2 C16 3.4334 no 2_756
H2 C17 3.2879 no 2_756
H2 C18 3.1545 no 2_756
H2 C19 3.1934 no 2_756
H2 C20 3.1939 no .
H2 C20 3.3579 no 2_756
H2 C21 3.0778 no .
H2 C21 3.4891 no 2_756
H2 C22 3.4243 no .
H2 H8 2.7387 no 5_555
H2 H9 3.2704 no 5_555
H2 H13B 3.3507 no 8_555
H2 H13C 3.0643 no 8_555
H3 C14 3.3439 no 8_555
H3 C22 3.5497 no 3_757
H3 H8 3.4584 no 3_657
H3 H13B 2.8433 no 6_646
H3 H13B 3.1546 no 8_555
H3 H14B 3.1513 no 8_555
H3 H14C 2.6820 no 8_555
H3 H15A 3.4535 no 6_646
H4 O2 2.5073 no 4_555
H4 C7 3.2468 no 3_657
H4 C8 3.3214 no 3_657
H4 C13 3.5083 no 6_646
H4 H7 3.4509 no 3_657
H4 H8 3.5069 no 3_657
H4 H13A 3.0250 no 6_646
H4 H13B 3.0926 no 6_646
H4 H15A 3.5730 no 6_646
H4 H15B 3.5396 no 6_646
H7 O2 2.1937 no 4_555
H7 C4 3.4970 no 3_657
H7 C5 3.4247 no 3_657
H7 C6 3.4623 no 3_657
H7 C7 3.5433 no 3_657
H7 C11 3.1399 no 4_555
H7 C13 3.3179 no 4_555
H7 H4 3.4509 no 3_657
H7 H7 3.4784 no 3_657
H7 H13A 3.5005 no 4_555
H7 H13C 2.5279 no 4_555
H8 C2 3.2652 no 5_445
H8 C3 3.2826 no 3_657
H8 C4 3.3107 no 3_657
H8 H2 2.7387 no 5_445
H8 H3 3.4584 no 3_657
H8 H4 3.5069 no 3_657
H8 H13C 2.7476 no 4_555
H8 H14B 2.8146 no 4_555
H8 H14B 3.4500 no 6_546
H9 C1 3.2591 no 5_445
H9 C2 3.5095 no 5_445
H9 C14 2.7658 no 6_546
H9 C15 3.4137 no 5_445
H9 H1 2.7699 no 5_445
H9 H2 3.2704 no 5_445
H9 H14A 2.5032 no 6_546
H9 H14B 2.6150 no 6_546
H9 H14C 2.7104 no 6_546
H9 H15B 3.4278 no 5_445
H9 H15C 2.6256 no 5_445
H10 C15 2.8491 no 5_445
H10 C17 3.5235 no 2_656
H10 C22 3.3992 no 1_455
H10 H15A 2.7449 no 5_445
H10 H15B 2.6395 no 5_445
H10 H15C 2.6756 no 5_445
H13A O2 3.3334 no 7_656
H13A C4 3.4724 no 6_656
H13A C13 3.2257 no 7_656
H13A H4 3.0250 no 6_656
H13A H7 3.5005 no 4_554
H13A H13A 2.3741 no 7_656
H13A H13C 3.2874 no 7_656
H13B C3 3.1505 no 6_656
H13B C4 3.2845 no 6_656
H13B C18 3.5371 no 7_656
H13B C22 3.4282 no 8_454
H13B H2 3.3507 no 8_454
H13B H3 2.8433 no 6_656
H13B H3 3.1546 no 8_454
H13B H4 3.0926 no 6_656
H13C C7 2.9933 no 4_554
H13C C8 3.0992 no 4_554
H13C C18 3.2498 no 7_656
H13C H2 3.0643 no 8_454
H13C H7 2.5279 no 4_554
H13C H8 2.7476 no 4_554
H13C H13A 3.2874 no 7_656
H14A C9 3.4169 no 6_556
H14A H9 2.5032 no 6_556
H14B C9 3.3883 no 6_556
H14B H3 3.1513 no 8_454
H14B H8 2.8146 no 4_554
H14B H8 3.4500 no 6_556
H14B H9 2.6150 no 6_556
H14C C3 3.5294 no 8_454
H14C C9 3.3704 no 6_556
H14C C16 3.4379 no 5_455
H14C C17 3.3917 no 5_455
H14C C22 3.2149 no 6_656
H14C H3 2.6820 no 8_454
H14C H9 2.7104 no 6_556
H15A C1 3.5475 no 6_656
H15A C2 3.2865 no 6_656
H15A C3 3.0954 no 6_656
H15A C4 3.1749 no 6_656
H15A C5 3.4316 no 6_656
H15A C16 3.3870 no 5_455
H15A C16 3.3549 no 6_656
H15A H3 3.4535 no 6_656
H15A H4 3.5730 no 6_656
H15A H10 2.7449 no 5_555
H15B C4 3.4086 no 6_656
H15B C5 3.4102 no 6_656
H15B C10 3.3396 no 5_555
H15B C18 3.0322 no .
H15B C19 3.0948 no .
H15B H4 3.5396 no 6_656
H15B H9 3.4278 no 5_555
H15B H10 2.6395 no 5_555
H15C C9 3.2485 no 5_555
H15C C10 3.2869 no 5_555
H15C H9 2.6256 no 5_555
H15C H10 2.6756 no 5_555

loop_
_geom_torsion_atom_site_label_1
_geom_torsion_atom_site_label_2
_geom_torsion_atom_site_label_3
_geom_torsion_atom_site_label_4
_geom_torsion
_geom_torsion_publ_flag
_geom_torsion_site_symmetry_1
_geom_torsion_site_symmetry_3
_geom_torsion_site_symmetry_4
O1 Co1 O1 C11 -118.69(14) no . 2_656 2_656
O1 Co1 O1 C11 -118.69(14) no 2_656 . .
O1 Co1 N1 C1 1.11(13) no . . .
O1 Co1 N1 C5 -179.65(11) no . . .
N1 Co1 O1 C11 145.52(14) no . . .
O1 Co1 N1 C1 -93.17(13) no . 2_656 2_656
O1 Co1 N1 C5 86.07(12) no . 2_656 2_656
N1 Co1 O1 C11 -29.12(15) no 2_656 . .
O1 Co1 N2 C6 -90.06(11) no . 2_656 2_656
O1 Co1 N2 C10 85.83(13) no . 2_656 2_656
N2 Co1 O1 C11 46.55(14) no 2_656 . .
O1 Co1 N1 C1 -93.17(13) no 2_656 . .
O1 Co1 N1 C5 86.07(12) no 2_656 . .
N1 Co1 O1 C11 -29.12(15) no . 2_656 2_656
O1 Co1 N1 C1 1.11(13) no 2_656 2_656 2_656
O1 Co1 N1 C5 -179.65(11) no 2_656 2_656 2_656
N1 Co1 O1 C11 145.52(14) no 2_656 2_656 2_656
O1 Co1 N2 C6 -90.06(11) no 2_656 . .
O1 Co1 N2 C10 85.83(13) no 2_656 . .
N2 Co1 O1 C11 46.55(14) no . 2_656 2_656
N1 Co1 N2 C6 5.37(11) no . . .
N1 Co1 N2 C10 -178.74(14) no . . .
N2 Co1 N1 C1 175.94(14) no . . .
N2 Co1 N1 C5 -4.82(11) no . . .
N1 Co1 N2 C6 -179.55(11) no . 2_656 2_656
N1 Co1 N2 C10 -3.66(14) no . 2_656 2_656
N2 Co1 N1 C1 93.32(13) no 2_656 . .
N2 Co1 N1 C5 -87.44(12) no 2_656 . .
N1 Co1 N2 C6 -179.55(11) no 2_656 . .
N1 Co1 N2 C10 -3.66(14) no 2_656 . .
N2 Co1 N1 C1 93.32(13) no . 2_656 2_656
N2 Co1 N1 C5 -87.44(12) no . 2_656 2_656
N1 Co1 N2 C6 5.37(11) no 2_656 2_656 2_656
N1 Co1 N2 C10 -178.74(14) no 2_656 2_656 2_656
N2 Co1 N1 C1 175.94(14) no 2_656 2_656 2_656
N2 Co1 N1 C5 -4.82(11) no 2_656 2_656 2_656
N2 Co1 N2 C6 105.97(12) no . 2_656 2_656
N2 Co1 N2 C10 -78.14(13) no . 2_656 2_656
N2 Co1 N2 C6 105.97(12) no 2_656 . .
N2 Co1 N2 C10 -78.15(13) no 2_656 . .
Co1 O1 C11 O2 -49.9(3) no . . .
Co1 O1 C11 C12 129.24(15) no . . .
Co1 N1 C1 C2 178.56(12) no . . .
Co1 N1 C5 C4 -177.50(12) no . . .
Co1 N1 C5 C6 3.7(2) no . . .
C1 N1 C5 C4 1.8(3) no . . .
C1 N1 C5 C6 -176.99(16) no . . .
C5 N1 C1 C2 -0.7(3) no . . .
Co1 N2 C6 C5 -5.2(2) no . . .
Co1 N2 C6 C7 175.63(12) no . . .
Co1 N2 C10 C9 -175.76(12) no . . .
C6 N2 C10 C9 0.1(3) no . . .
C10 N2 C6 C5 178.69(16) no . . .
C10 N2 C6 C7 -0.5(3) no . . .
N1 C1 C2 C3 -0.8(3) no . . .
C1 C2 C3 C4 1.2(3) no . . .
C2 C3 C4 C5 -0.2(3) no . . .
C3 C4 C5 N1 -1.4(3) no . . .
C3 C4 C5 C6 177.30(17) no . . .
N1 C5 C6 N2 0.9(3) no . . .
N1 C5 C6 C7 -179.87(16) no . . .
C4 C5 C6 N2 -177.83(17) no . . .
C4 C5 C6 C7 1.4(3) no . . .
N2 C6 C7 C8 0.3(3) no . . .
C5 C6 C7 C8 -178.83(17) no . . .
C6 C7 C8 C9 0.3(3) no . . .
C7 C8 C9 C10 -0.7(4) no . . .
C8 C9 C10 N2 0.5(4) no . . .
O1 C11 C12 C13 174.78(15) no . . .
O1 C11 C12 C14 -64.85(19) no . . .
O1 C11 C12 C15 52.9(2) no . . .
O2 C11 C12 C13 -6.1(3) no . . .
O2 C11 C12 C14 114.30(19) no . . .
O2 C11 C12 C15 -128.00(18) no . . .
C16 C16 C17 C18 -18(3) no 2_756 . .
C16 C16 C17 C21 -17(3) no 2_756 . 2_756
C17 C16 C16 C17 38(5) no . 2_756 2_756
C17 C16 C16 C21 14(3) no . 2_756 2_756
C17 C16 C16 C21 24(3) no . 2_756 .
C16 C16 C21 C16 0.0(8) no 2_756 . 2_756
C16 C16 C21 C17 -7.2(10) no 2_756 . 2_756
C16 C16 C21 C19 176.6(11) no 2_756 . 2_756
C16 C16 C21 C20 170.5(11) no 2_756 . .
C16 C16 C21 C20 173.8(10) no 2_756 . 2_756
C16 C16 C21 C21 169.8(12) no 2_756 . 2_756
C16 C16 C21 C22 -9.9(10) no 2_756 . .
C21 C16 C16 C17 13.9(19) no . 2_756 2_756
C21 C16 C16 C21 -10.3(12) no . 2_756 2_756
C21 C16 C16 C21 0.0(4) no . 2_756 .
C16 C16 C21 C16 0.0(5) no 2_756 2_756 2_756
C16 C16 C21 C17 173.8(9) no 2_756 2_756 .
C16 C16 C21 C18 174.8(10) no 2_756 2_756 .
C16 C16 C21 C20 -16.6(19) no 2_756 2_756 2_756
C16 C16 C21 C20 -7.2(12) no 2_756 2_756 .
C16 C16 C21 C21 -6.6(8) no 2_756 2_756 .
C16 C16 C21 C22 171.6(9) no 2_756 2_756 2_756
C21 C16 C16 C17 24(3) no 2_756 2_756 2_756
C21 C16 C16 C21 0.0(4) no 2_756 2_756 2_756
C21 C16 C16 C21 10.3(12) no 2_756 2_756 .
C17 C16 C21 C16 -170.2(11) no . . 2_756
C17 C16 C21 C17 -177.4(7) no . . 2_756
C17 C16 C21 C19 6.4(11) no . . 2_756
C17 C16 C21 C20 0.3(10) no . . .
C17 C16 C21 C20 3.6(8) no . . 2_756
C17 C16 C21 C21 -0.4(6) no . . 2_756
C17 C16 C21 C22 179.9(6) no . . .
C21 C16 C17 C18 -0.2(12) no . . .
C21 C16 C17 C21 0.5(7) no . . 2_756
C17 C16 C21 C16 -173.8(9) no . 2_756 2_756
C17 C16 C21 C17 0.0(5) no . 2_756 .
C17 C16 C21 C18 1.0(11) no . 2_756 .
C17 C16 C21 C20 169.6(16) no . 2_756 2_756
C17 C16 C21 C20 179.0(9) no . 2_756 .
C17 C16 C21 C21 179.6(7) no . 2_756 .
C17 C16 C21 C22 -2.2(5) no . 2_756 2_756
C21 C16 C17 C18 -0.7(8) no 2_756 . .
C21 C16 C17 C21 0.0(5) no 2_756 . 2_756
C21 C16 C21 C16 6.6(6) no . 2_756 2_756
C21 C16 C21 C17 -179.6(5) no . 2_756 .
C21 C16 C21 C18 -178.6(12) no . 2_756 .
C21 C16 C21 C20 -10.0(13) no . 2_756 2_756
C21 C16 C21 C20 -0.6(6) no . 2_756 .
C21 C16 C21 C21 0.0(3) no . 2_756 .
C21 C16 C21 C22 178.3(5) no . 2_756 2_756
C21 C16 C21 C16 -169.8(10) no 2_756 . 2_756
C21 C16 C21 C17 -177.0(7) no 2_756 . 2_756
C21 C16 C21 C19 6.8(8) no 2_756 . 2_756
C21 C16 C21 C20 0.7(7) no 2_756 . .
C21 C16 C21 C20 4.0(5) no 2_756 . 2_756
C21 C16 C21 C21 0.0(4) no 2_756 . 2_756
C21 C16 C21 C22 -179.7(6) no 2_756 . .
C21 C16 C22 C18 -3.9(11) no . 2_756 .
C21 C16 C22 C21 -2.2(7) no . 2_756 2_756
C22 C16 C21 C16 -167.8(11) no 2_756 . 2_756
C22 C16 C21 C17 -175.0(7) no 2_756 . 2_756
C22 C16 C21 C19 8.8(12) no 2_756 . 2_756
C22 C16 C21 C20 2.7(11) no 2_756 . .
C22 C16 C21 C20 6.0(9) no 2_756 . 2_756
C22 C16 C21 C21 2.0(7) no 2_756 . 2_756
C22 C16 C21 C22 -177.7(7) no 2_756 . .
C21 C16 C22 C18 -1.7(6) no 2_756 2_756 .
C21 C16 C22 C21 -0.0(4) no 2_756 2_756 2_756
C22 C16 C21 C16 -171.6(8) no 2_756 2_756 2_756
C22 C16 C21 C17 2.2(5) no 2_756 2_756 .
C22 C16 C21 C18 3.2(12) no 2_756 2_756 .
C22 C16 C21 C20 171.8(15) no 2_756 2_756 2_756
C22 C16 C21 C20 -178.8(8) no 2_756 2_756 .
C22 C16 C21 C21 -178.3(6) no 2_756 2_756 .
C22 C16 C21 C22 -0.0(5) no 2_756 2_756 2_756
C16 C17 C18 C19 -0.1(11) no . . .
C16 C17 C18 C20 -4.0(8) no . . 2_756
C16 C17 C18 C21 0.5(4) no . . 2_756
C16 C17 C21 C16 3.9(6) no . 2_756 2_756
C16 C17 C21 C16 0.0(5) no . 2_756 .
C16 C17 C21 C18 -179.4(7) no . 2_756 .
C16 C17 C21 C19 -179.0(8) no . 2_756 .
C16 C17 C21 C20 -173.8(10) no . 2_756 2_756
C16 C17 C21 C20 -178.2(16) no . 2_756 .
C16 C17 C21 C21 -1.1(17) no . 2_756 .
C18 C17 C21 C16 -176.7(6) no . 2_756 2_756
C18 C17 C21 C16 179.4(6) no . 2_756 .
C18 C17 C21 C18 -0.0(3) no . 2_756 .
C18 C17 C21 C19 0.4(5) no . 2_756 .
C18 C17 C21 C20 5.6(8) no . 2_756 2_756
C18 C17 C21 C20 1.2(15) no . 2_756 .
C18 C17 C21 C21 178.3(17) no . 2_756 .
C21 C17 C18 C19 -0.6(8) no 2_756 . .
C21 C17 C18 C20 -4.4(6) no 2_756 . 2_756
C21 C17 C18 C21 -0.0(3) no 2_756 . 2_756
C17 C18 C19 C19 -6.7(12) no . . 2_756
C17 C18 C19 C20 0.3(10) no . . .
C17 C18 C19 C20 -8.9(10) no . . 2_756
C17 C18 C19 C21 0.4(6) no . . 2_756
C17 C18 C20 C19 172.4(7) no . 2_756 .
C17 C18 C20 C21 3.6(5) no . 2_756 2_756
C17 C18 C20 C21 6.0(6) no . 2_756 .
C17 C18 C21 C16 -1.2(11) no . 2_756 .
C17 C18 C21 C17 0.0(6) no . 2_756 .
C17 C18 C21 C19 -179.5(7) no . 2_756 .
C17 C18 C21 C20 -174.6(7) no . 2_756 2_756
C17 C18 C21 C20 -179.4(7) no . 2_756 .
C17 C18 C21 C21 -179.0(10) no . 2_756 .
C17 C18 C21 C22 2.5(6) no . 2_756 2_756
C19 C18 C20 C19 -0.0(7) no . 2_756 .
C19 C18 C20 C21 -168.7(10) no . 2_756 2_756
C19 C18 C20 C21 -166.3(11) no . 2_756 .
C20 C18 C19 C19 2.2(6) no 2_756 . 2_756
C20 C18 C19 C20 9.2(6) no 2_756 . .
C20 C18 C19 C20 -0.0(6) no 2_756 . 2_756
C20 C18 C19 C21 9.3(8) no 2_756 . 2_756
C19 C18 C21 C16 178.3(11) no . 2_756 .
C19 C18 C21 C17 179.5(5) no . 2_756 .
C19 C18 C21 C19 -0.0(3) no . 2_756 .
C19 C18 C21 C20 4.9(4) no . 2_756 2_756
C19 C18 C21 C20 0.1(4) no . 2_756 .
C19 C18 C21 C21 0.5(8) no . 2_756 .
C19 C18 C21 C22 -178.0(5) no . 2_756 2_756
C21 C18 C19 C19 -7.1(8) no 2_756 . 2_756
C21 C18 C19 C20 -0.1(6) no 2_756 . .
C21 C18 C19 C20 -9.3(7) no 2_756 . 2_756
C21 C18 C19 C21 -0.0(2) no 2_756 . 2_756
C19 C18 C22 C16 4.0(12) no . 2_756 .
C19 C18 C22 C21 3.0(11) no . 2_756 2_756
C22 C18 C19 C19 -9.7(15) no 2_756 . 2_756
C22 C18 C19 C20 -2.8(13) no 2_756 . .
C22 C18 C19 C20 -11.9(13) no 2_756 . 2_756
C22 C18 C19 C21 -2.7(9) no 2_756 . 2_756
C20 C18 C21 C16 173.4(12) no 2_756 2_756 .
C20 C18 C21 C17 174.6(5) no 2_756 2_756 .
C20 C18 C21 C19 -4.9(4) no 2_756 2_756 .
C20 C18 C21 C20 -0.0(3) no 2_756 2_756 2_756
C20 C18 C21 C20 -4.9(4) no 2_756 2_756 .
C20 C18 C21 C21 -4.5(7) no 2_756 2_756 .
C20 C18 C21 C22 177.1(5) no 2_756 2_756 2_756
C21 C18 C20 C19 168.7(8) no 2_756 2_756 .
C21 C18 C20 C21 -0.0(3) no 2_756 2_756 2_756
C21 C18 C20 C21 2.4(4) no 2_756 2_756 .
C20 C18 C22 C16 -1.6(8) no 2_756 2_756 .
C20 C18 C22 C21 -2.6(6) no 2_756 2_756 2_756
C22 C18 C20 C19 171.5(8) no 2_756 2_756 .
C22 C18 C20 C21 2.7(7) no 2_756 2_756 2_756
C22 C18 C20 C21 5.1(8) no 2_756 2_756 .
C21 C18 C22 C16 1.0(3) no 2_756 2_756 .
C21 C18 C22 C21 0.0(3) no 2_756 2_756 2_756
C22 C18 C21 C16 -3.7(11) no 2_756 2_756 .
C22 C18 C21 C17 -2.5(6) no 2_756 2_756 .
C22 C18 C21 C19 178.0(7) no 2_756 2_756 .
C22 C18 C21 C20 -177.1(7) no 2_756 2_756 2_756
C22 C18 C21 C20 178.0(7) no 2_756 2_756 .
C22 C18 C21 C21 178.5(9) no 2_756 2_756 .
C22 C18 C21 C22 -0.0(6) no 2_756 2_756 2_756
C18 C19 C19 C18 14.9(14) no . 2_756 2_756
C18 C19 C19 C20 17.9(11) no . 2_756 .
C18 C19 C19 C21 9.1(9) no . 2_756 .
C18 C19 C20 C19 -166.6(8) no . . 2_756
C18 C19 C20 C20 -18.8(7) no . . 2_756
C18 C19 C20 C21 -0.2(10) no . . .
C18 C19 C20 C21 0.1(6) no . . 2_756
C18 C19 C20 C18 0.0(3) no . 2_756 .
C18 C19 C20 C19 178.1(6) no . 2_756 2_756
C18 C19 C20 C20 163.8(10) no . 2_756 .
C18 C19 C20 C21 12.6(11) no . 2_756 2_756
C18 C19 C21 C16 176.1(7) no . 2_756 2_756
C18 C19 C21 C17 -0.5(5) no . 2_756 .
C18 C19 C21 C18 -0.0(3) no . 2_756 .
C18 C19 C21 C20 -179.9(6) no . 2_756 .
C18 C19 C21 C21 -179.7(5) no . 2_756 .
C18 C19 C21 C22 1.8(4) no . 2_756 2_756
C19 C19 C20 C18 -178.1(6) no 2_756 2_756 .
C19 C19 C20 C19 -0.0(3) no 2_756 2_756 2_756
C19 C19 C20 C20 -14.3(7) no 2_756 2_756 .
C19 C19 C20 C21 -165.5(15) no 2_756 2_756 2_756
C20 C19 C19 C18 17.9(13) no 2_756 2_756 2_756
C20 C19 C19 C20 20.9(10) no 2_756 2_756 .
C20 C19 C19 C21 12.1(10) no 2_756 2_756 .
C19 C19 C21 C16 -8.5(7) no 2_756 2_756 2_756
C19 C19 C21 C17 174.9(5) no 2_756 2_756 .
C19 C19 C21 C18 175.4(5) no 2_756 2_756 .
C19 C19 C21 C20 -4.5(3) no 2_756 2_756 .
C19 C19 C21 C21 -4.3(4) no 2_756 2_756 .
C19 C19 C21 C22 177.2(4) no 2_756 2_756 2_756
C21 C19 C19 C18 9.1(9) no 2_756 2_756 2_756
C21 C19 C19 C20 12.1(7) no 2_756 2_756 .
C21 C19 C19 C21 3.3(3) no 2_756 2_756 .
C20 C19 C20 C18 -163.8(11) no . 2_756 .
C20 C19 C20 C19 14.3(8) no . 2_756 2_756
C20 C19 C20 C20 0.0(6) no . 2_756 .
C20 C19 C20 C21 -151(2) no . 2_756 2_756
C20 C19 C20 C19 -147.8(17) no 2_756 . 2_756
C20 C19 C20 C20 0.0(12) no 2_756 . 2_756
C20 C19 C20 C21 18.7(15) no 2_756 . .
C20 C19 C20 C21 18.9(14) no 2_756 . 2_756
C20 C19 C21 C16 -4.0(7) no . 2_756 2_756
C20 C19 C21 C17 179.4(6) no . 2_756 .
C20 C19 C21 C18 179.9(6) no . 2_756 .
C20 C19 C21 C20 0.0(3) no . 2_756 .
C20 C19 C21 C21 0.2(4) no . 2_756 .
C20 C19 C21 C22 -178.3(5) no . 2_756 2_756
C21 C19 C20 C19 -166.7(9) no 2_756 . 2_756
C21 C19 C20 C20 -18.9(8) no 2_756 . 2_756
C21 C19 C20 C21 -0.2(5) no 2_756 . .
C21 C19 C20 C21 0.00(19) no 2_756 . 2_756
C20 C19 C21 C16 -19.2(13) no 2_756 2_756 2_756
C20 C19 C21 C17 164.2(13) no 2_756 2_756 .
C20 C19 C21 C18 164.7(14) no 2_756 2_756 .
C20 C19 C21 C20 -15.2(11) no 2_756 2_756 .
C20 C19 C21 C21 -15.0(12) no 2_756 2_756 .
C20 C19 C21 C22 166.5(12) no 2_756 2_756 2_756
C21 C19 C20 C18 -12.6(11) no 2_756 2_756 .
C21 C19 C20 C19 165.5(14) no 2_756 2_756 2_756
C21 C19 C20 C20 151.2(19) no 2_756 2_756 .
C21 C19 C20 C21 0.0(3) no 2_756 2_756 2_756
C18 C20 C21 C16 176.7(6) no 2_756 . .
C18 C20 C21 C16 -173.3(12) no 2_756 . 2_756
C18 C20 C21 C17 -5.6(6) no 2_756 . 2_756
C18 C20 C21 C18 0.0(3) no 2_756 . 2_756
C18 C20 C21 C20 170.2(7) no 2_756 . 2_756
C18 C20 C21 C21 177.2(4) no 2_756 . 2_756
C18 C20 C21 C22 -2.9(5) no 2_756 . .
C18 C20 C21 C16 -6.0(5) no 2_756 2_756 2_756
C18 C20 C21 C16 -2.1(8) no 2_756 2_756 .
C18 C20 C21 C17 175.8(9) no 2_756 2_756 .
C18 C20 C21 C18 176.9(5) no 2_756 2_756 .
C18 C20 C21 C19 176.9(6) no 2_756 2_756 .
C18 C20 C21 C20 168.2(8) no 2_756 2_756 2_756
C18 C20 C21 C21 -2.8(4) no 2_756 2_756 .
C18 C20 C21 C22 -179.8(7) no 2_756 2_756 2_756
C19 C20 C20 C19 -40(2) no . 2_756 2_756
C19 C20 C20 C19 0.0(8) no . 2_756 .
C19 C20 C20 C21 156.7(17) no . 2_756 2_756
C19 C20 C20 C21 163.7(13) no . 2_756 .
C19 C20 C21 C16 -0.2(9) no . . .
C19 C20 C21 C16 9.8(15) no . . 2_756
C19 C20 C21 C17 177.5(6) no . . 2_756
C19 C20 C21 C18 -176.9(7) no . . 2_756
C19 C20 C21 C20 -6.7(4) no . . 2_756
C19 C20 C21 C21 0.3(6) no . . 2_756
C19 C20 C21 C22 -179.8(5) no . . .
C19 C20 C21 C16 177.1(5) no . 2_756 2_756
C19 C20 C21 C16 -179.0(7) no . 2_756 .
C19 C20 C21 C17 -1.1(11) no . 2_756 .
C19 C20 C21 C18 -0.1(4) no . 2_756 .
C19 C20 C21 C19 0.0(3) no . 2_756 .
C19 C20 C21 C20 -8.7(4) no . 2_756 2_756
C19 C20 C21 C21 -179.7(6) no . 2_756 .
C19 C20 C21 C22 3.3(9) no . 2_756 2_756
C19 C20 C20 C19 0.0(8) no 2_756 2_756 2_756
C19 C20 C20 C19 40(2) no 2_756 2_756 .
C19 C20 C20 C21 -163.7(13) no 2_756 2_756 2_756
C19 C20 C20 C21 -156.7(17) no 2_756 2_756 .
C19 C20 C21 C16 164.3(11) no 2_756 . .
C19 C20 C21 C16 174.3(13) no 2_756 . 2_756
C19 C20 C21 C17 -18.0(14) no 2_756 . 2_756
C19 C20 C21 C18 -12.4(11) no 2_756 . 2_756
C19 C20 C21 C20 157.8(15) no 2_756 . 2_756
C19 C20 C21 C21 164.8(12) no 2_756 . 2_756
C19 C20 C21 C22 -15.3(14) no 2_756 . .
C20 C20 C21 C16 6.5(9) no 2_756 . .
C20 C20 C21 C16 16.5(15) no 2_756 . 2_756
C20 C20 C21 C17 -175.8(7) no 2_756 . 2_756
C20 C20 C21 C18 -170.2(8) no 2_756 . 2_756
C20 C20 C21 C20 -0.0(4) no 2_756 . 2_756
C20 C20 C21 C21 7.0(7) no 2_756 . 2_756
C20 C20 C21 C22 -173.1(6) no 2_756 . .
C21 C20 C20 C19 156.7(15) no . 2_756 2_756
C21 C20 C20 C19 -163.7(10) no . 2_756 .
C21 C20 C20 C21 -7.0(7) no . 2_756 2_756
C21 C20 C20 C21 0.0(3) no . 2_756 .
C20 C20 C21 C16 -174.2(8) no 2_756 2_756 2_756
C20 C20 C21 C16 -170.3(9) no 2_756 2_756 .
C20 C20 C21 C17 7.5(12) no 2_756 2_756 .
C20 C20 C21 C18 8.6(7) no 2_756 2_756 .
C20 C20 C21 C19 8.7(6) no 2_756 2_756 .
C20 C20 C21 C20 -0.0(6) no 2_756 2_756 2_756
C20 C20 C21 C21 -171.1(8) no 2_756 2_756 .
C20 C20 C21 C22 12.0(11) no 2_756 2_756 2_756
C21 C20 C20 C19 163.7(10) no 2_756 2_756 2_756
C21 C20 C20 C19 -156.7(15) no 2_756 2_756 .
C21 C20 C20 C21 0.0(3) no 2_756 2_756 2_756
C21 C20 C20 C21 7.0(7) no 2_756 2_756 .
C21 C20 C21 C16 -3.2(4) no . 2_756 2_756
C21 C20 C21 C16 0.7(6) no . 2_756 .
C21 C20 C21 C17 178.6(12) no . 2_756 .
C21 C20 C21 C18 179.7(5) no . 2_756 .
C21 C20 C21 C19 179.7(5) no . 2_756 .
C21 C20 C21 C20 171.1(7) no . 2_756 2_756
C21 C20 C21 C21 -0.0(3) no . 2_756 .
C21 C20 C21 C22 -177.0(9) no . 2_756 2_756
C21 C20 C21 C16 -0.5(4) no 2_756 . .
C21 C20 C21 C16 9.5(10) no 2_756 . 2_756
C21 C20 C21 C17 177.3(7) no 2_756 . 2_756
C21 C20 C21 C18 -177.2(4) no 2_756 . 2_756
C21 C20 C21 C20 -7.0(6) no 2_756 . 2_756
C21 C20 C21 C21 -0.0(3) no 2_756 . 2_756
C21 C20 C21 C22 179.9(6) no 2_756 . .
C16 C21 C21 C16 -5.8(6) no . 2_756 2_756
C16 C21 C21 C16 0.0(5) no . 2_756 .
C16 C21 C21 C17 1.1(13) no . 2_756 .
C16 C21 C21 C18 178.8(10) no . 2_756 .
C16 C21 C21 C19 179.2(7) no . 2_756 .
C16 C21 C21 C20 174.8(7) no . 2_756 2_756
C16 C21 C21 C20 179.3(6) no . 2_756 .
C16 C21 C21 C22 -5.0(12) no . 2_756 2_756
C16 C21 C22 C16 5.3(5) no . . 2_756
C16 C21 C22 C18 -176.6(6) no . . 2_756
C16 C21 C21 C16 0.0(5) no 2_756 2_756 2_756
C16 C21 C21 C16 5.8(6) no 2_756 2_756 .
C16 C21 C21 C17 7.0(16) no 2_756 2_756 .
C16 C21 C21 C18 -175.4(8) no 2_756 2_756 .
C16 C21 C21 C19 -175.0(6) no 2_756 2_756 .
C16 C21 C21 C20 -179.3(6) no 2_756 2_756 2_756
C16 C21 C21 C20 -174.8(7) no 2_756 2_756 .
C16 C21 C21 C22 0.8(15) no 2_756 2_756 2_756
C16 C21 C22 C16 -0.0(5) no 2_756 . 2_756
C16 C21 C22 C18 178.1(7) no 2_756 . 2_756
C17 C21 C21 C16 1.1(18) no 2_756 2_756 2_756
C17 C21 C21 C16 7(2) no 2_756 2_756 .
C17 C21 C21 C17 8(3) no 2_756 2_756 .
C17 C21 C21 C18 -174.2(17) no 2_756 2_756 .
C17 C21 C21 C19 -173.9(19) no 2_756 2_756 .
C17 C21 C21 C20 -178(2) no 2_756 2_756 2_756
C17 C21 C21 C20 -174(2) no 2_756 2_756 .
C17 C21 C21 C22 2(3) no 2_756 2_756 2_756
C18 C21 C21 C16 178.8(10) no 2_756 2_756 2_756
C18 C21 C21 C16 -175.4(8) no 2_756 2_756 .
C18 C21 C21 C17 -174.2(11) no 2_756 2_756 .
C18 C21 C21 C18 3.4(13) no 2_756 2_756 .
C18 C21 C21 C19 3.8(9) no 2_756 2_756 .
C18 C21 C21 C20 -0.5(8) no 2_756 2_756 2_756
C18 C21 C21 C20 4.0(6) no 2_756 2_756 .
C18 C21 C21 C22 179.6(10) no 2_756 2_756 2_756
C18 C21 C22 C16 -178.1(6) no 2_756 . 2_756
C18 C21 C22 C18 0.0(3) no 2_756 . 2_756
C19 C21 C21 C16 179.2(6) no 2_756 2_756 2_756
C19 C21 C21 C16 -175.0(5) no 2_756 2_756 .
C19 C21 C21 C17 -173.9(14) no 2_756 2_756 .
C19 C21 C21 C18 3.8(8) no 2_756 2_756 .
C19 C21 C21 C19 4.1(4) no 2_756 2_756 .
C19 C21 C21 C20 -0.2(4) no 2_756 2_756 2_756
C19 C21 C21 C20 4.3(3) no 2_756 2_756 .
C19 C21 C21 C22 179.9(13) no 2_756 2_756 2_756
C19 C21 C22 C16 -179.6(7) no 2_756 . 2_756
C19 C21 C22 C18 -1.5(5) no 2_756 . 2_756
C20 C21 C21 C16 174.8(6) no . 2_756 2_756
C20 C21 C21 C16 -179.3(5) no . 2_756 .
C20 C21 C21 C17 -178.2(15) no . 2_756 .
C20 C21 C21 C18 -0.5(8) no . 2_756 .
C20 C21 C21 C19 -0.2(4) no . 2_756 .
C20 C21 C21 C20 -4.5(4) no . 2_756 2_756
C20 C21 C21 C20 -0.0(3) no . 2_756 .
C20 C21 C21 C22 175.6(14) no . 2_756 2_756
C20 C21 C22 C16 -175.1(9) no . . 2_756
C20 C21 C22 C18 3.0(7) no . . 2_756
C20 C21 C21 C16 179.3(5) no 2_756 2_756 2_756
C20 C21 C21 C16 -174.8(6) no 2_756 2_756 .
C20 C21 C21 C17 -173.7(17) no 2_756 2_756 .
C20 C21 C21 C18 4.0(6) no 2_756 2_756 .
C20 C21 C21 C19 4.3(3) no 2_756 2_756 .
C20 C21 C21 C20 -0.0(3) no 2_756 2_756 2_756
C20 C21 C21 C20 4.5(4) no 2_756 2_756 .
C20 C21 C21 C22 -179.9(15) no 2_756 2_756 2_756
C20 C21 C22 C16 178.0(14) no 2_756 . 2_756
C20 C21 C22 C18 -3.9(13) no 2_756 . 2_756
C21 C21 C22 C16 4.7(17) no 2_756 . 2_756
C21 C21 C22 C18 -177.2(18) no 2_756 . 2_756
C22 C21 C21 C16 -5.0(18) no . 2_756 2_756
C22 C21 C21 C16 1(2) no . 2_756 .
C22 C21 C21 C17 2(3) no . 2_756 .
C22 C21 C21 C18 179.6(17) no . 2_756 .
C22 C21 C21 C19 179.9(19) no . 2_756 .
C22 C21 C21 C20 175.6(19) no . 2_756 2_756
C22 C21 C21 C20 -180(2) no . 2_756 .
C22 C21 C21 C22 -4(3) no . 2_756 2_756
